data_4071633
loop_
_publ_author_name
'Ananikov, Valentine P.'
'Orlov, Nikolay V.'
'Kabeshov, Mikhail A.'
'Beletskaya, Irina P.'
'Starikova, Zoya A.'

_publ_section_title
;
 Stereodefined Synthesis of a New Type of 1,3-Dienes by Ligand-Controlled
 Carbon&#x2212;Carbon and Carbon&#x2212;Heteroatom Bond Formation in
 Nickel-Catalyzed Reaction of Diaryldichalcogenides with Alkynes
;
_journal_issue 16
_journal_name_full Organometallics
_journal_page_first 4056
_journal_paper_doi 10.1021/om800282h
_journal_volume 27
_journal_year 2008
_chemical_formula_moiety 'C22 H30 N2 S2 +2, C2 H O4 -1, 0.5(C2 O4 -2), 0.5(C2 H2 O4), 2.5(H2 O)'
_chemical_formula_sum 'C26 H37 N2 O10.5 S2'
_chemical_formula_weight 609.70
_chemical_name_systematic
; 
 ? 
;
_space_group_IT_number 54
_symmetry_cell_setting orthorhombic
_symmetry_space_group_name_Hall '-P 2a 2ac'
_symmetry_space_group_name_H-M 'P c c a'
_atom_sites_solution_hydrogens difmap
_atom_sites_solution_primary direct
_atom_sites_solution_secondary difmap
_audit_creation_method SHELXL-97
_cell_angle_alpha 90.00
_cell_angle_beta 90.00
_cell_angle_gamma 90.00
_cell_formula_units_Z 8
_cell_length_a 27.712(6)
_cell_length_b 10.5495(18)
_cell_length_c 20.635(4)
_cell_measurement_reflns_used 866
_cell_measurement_temperature 100(2)
_cell_measurement_theta_max 17.36
_cell_measurement_theta_min 2.29
_cell_volume 6033(2)
_computing_cell_refinement 'APEX2 (Bruker, 2005)'
_computing_data_collection 'APEX2 (Bruker, 2005)'
_computing_data_reduction 'APEX2 (Bruker, 2005)'
_computing_molecular_graphics 'SHELXTL ver. 5.1 (Sheldrick, 1998)'
_computing_publication_material 'SHELXTL ver. 5.1 (Sheldrick, 1998)'
_computing_structure_refinement 'SHELXTL ver. 5.1 (Sheldrick, 1998)'
_computing_structure_solution 'SHELXTL ver. 5.1 (Sheldrick, 1998)'
_diffrn_ambient_temperature 100(2)
_diffrn_measured_fraction_theta_full 0.992
_diffrn_measured_fraction_theta_max 0.992
_diffrn_measurement_device_type 'Bruker APEX2 CCD area detector'
_diffrn_measurement_method 'phi and omega scans'
_diffrn_radiation_monochromator graphite
_diffrn_radiation_source 'fine-focus sealed tube'
_diffrn_radiation_type MoK\a
_diffrn_radiation_wavelength 0.71073
_diffrn_reflns_av_R_equivalents 0.1106
_diffrn_reflns_av_sigmaI/netI 0.1026
_diffrn_reflns_limit_h_max 34
_diffrn_reflns_limit_h_min -34
_diffrn_reflns_limit_k_max 13
_diffrn_reflns_limit_k_min -13
_diffrn_reflns_limit_l_max 25
_diffrn_reflns_limit_l_min -25
_diffrn_reflns_number 55290
_diffrn_reflns_theta_full 26.00
_diffrn_reflns_theta_max 26.00
_diffrn_reflns_theta_min 1.97
_exptl_absorpt_coefficient_mu 0.234
_exptl_absorpt_correction_type none
_exptl_crystal_colour colourless
_exptl_crystal_density_diffrn 1.343
_exptl_crystal_density_method 'not measured'
_exptl_crystal_description plate
_exptl_crystal_F_000 2584
_exptl_crystal_size_max 0.25
_exptl_crystal_size_mid 0.15
_exptl_crystal_size_min 0.10
_refine_diff_density_max 0.328
_refine_diff_density_min -0.441
_refine_diff_density_rms 0.064
_refine_ls_extinction_method none
_refine_ls_goodness_of_fit_ref 1.056
_refine_ls_hydrogen_treatment constr
_refine_ls_matrix_type full
_refine_ls_number_parameters 370
_refine_ls_number_reflns 5892
_refine_ls_number_restraints 0
_refine_ls_restrained_S_all 1.056
_refine_ls_R_factor_all 0.1320
_refine_ls_R_factor_gt 0.0546
_refine_ls_shift/su_max 0.000
_refine_ls_shift/su_mean 0.000
_refine_ls_structure_factor_coef Fsqd
_refine_ls_weighting_details 'calc w=1/[\s^2^(Fo^2^)+(0.0198P)^2^+3.1063P] where P=(Fo^2^+2Fc^2^)/3'
_refine_ls_weighting_scheme calc
_refine_ls_wR_factor_gt 0.0851
_refine_ls_wR_factor_ref 0.1056
_reflns_number_gt 3187
_reflns_number_total 5892
_reflns_threshold_expression I>2u(I)
_cod_data_source_file om800282h-file001.cif
_cod_data_source_block f
_cod_depositor_comments
;
The following automatic conversions were performed:

'_symmetry_cell_setting' value 'Orthorhombic' changed to
'orthorhombic' according to
/home/saulius/struct/CIF-dictionaries/cif_core.dic dictionary named
'cif_core.dic' version 2.4.1 from 2010-06-29.

Automatic conversion script
Id: cif_fix_values 1715 2011-07-08 13:25:40Z adriana 
;
_cod_original_cell_volume 6032.6(19)
_cod_original_formula_sum 'C26 H37 N2 O10.50 S2'
_cod_database_code 4071633

loop_
_symmetry_equiv_pos_as_xyz
'x, y, z'
'-x+1/2, -y, z'
'-x, y, -z+1/2'
'x+1/2, -y, -z+1/2'
'-x, -y, -z'
'x-1/2, y, -z'
'x, -y, z-1/2'
'-x-1/2, y, z-1/2'

loop_
_atom_site_label
_atom_site_type_symbol
_atom_site_fract_x
_atom_site_fract_y
_atom_site_fract_z
_atom_site_U_iso_or_equiv
_atom_site_adp_type
_atom_site_occupancy
_atom_site_symmetry_multiplicity
_atom_site_calc_flag
_atom_site_refinement_flags
S1 S 0.31946(3) 0.06854(8) 0.11867(4) 0.0268(2) Uani 1 1 d .
S2 S 0.24908(3) 0.25780(10) 0.04849(4) 0.0375(2) Uani 1 1 d .
N1 N 0.35941(9) 0.3395(2) 0.19793(13) 0.0285(7) Uani 1 1 d .
H1N H 0.3326 0.3036 0.2143 0.034 Uiso 1 1 d R
N2 N 0.38459(9) 0.0644(3) -0.08122(12) 0.0289(7) Uani 1 1 d .
H2N H 0.4104 0.0601 -0.0549 0.035 Uiso 1 1 d R
C1 C 0.35950(10) 0.1957(3) 0.10205(16) 0.0240(8) Uani 1 1 d .
C2 C 0.36330(10) 0.2469(3) 0.04333(16) 0.0251(8) Uani 1 1 d .
H2A H 0.3867 0.3093 0.0385 0.030 Uiso 1 1 calc R
C3 C 0.33497(11) 0.2168(3) -0.01458(16) 0.0261(8) Uani 1 1 d .
C4 C 0.28633(12) 0.2218(3) -0.01695(17) 0.0330(9) Uani 1 1 d .
H4A H 0.2716 0.2046 -0.0565 0.040 Uiso 1 1 calc R
C5 C 0.19885(11) 0.3244(3) 0.00763(15) 0.0245(8) Uani 1 1 d .
C6 C 0.15407(11) 0.3133(3) 0.03693(16) 0.0261(8) Uani 1 1 d .
H6A H 0.1513 0.2723 0.0767 0.031 Uiso 1 1 calc R
C7 C 0.11377(12) 0.3628(3) 0.00733(17) 0.0363(9) Uani 1 1 d .
H7A H 0.0837 0.3539 0.0268 0.044 Uiso 1 1 calc R
C8 C 0.11777(13) 0.4253(3) -0.05076(17) 0.0375(9) Uani 1 1 d .
H8A H 0.0904 0.4582 -0.0707 0.045 Uiso 1 1 calc R
C9 C 0.16210(13) 0.4391(3) -0.07934(17) 0.0385(9) Uani 1 1 d .
H9A H 0.1648 0.4825 -0.1184 0.046 Uiso 1 1 calc R
C10 C 0.20258(12) 0.3889(3) -0.05051(17) 0.0334(9) Uani 1 1 d .
H10A H 0.2326 0.3984 -0.0702 0.040 Uiso 1 1 calc R
C11 C 0.36144(11) 0.1931(3) -0.07722(15) 0.0287(8) Uani 1 1 d .
H11A H 0.3389 0.2022 -0.1129 0.034 Uiso 1 1 calc R
H11B H 0.3862 0.2573 -0.0823 0.034 Uiso 1 1 calc R
C12 C 0.35132(12) -0.0413(3) -0.06336(17) 0.0376(9) Uani 1 1 d .
H12A H 0.3682 -0.1206 -0.0666 0.056 Uiso 1 1 calc R
H12B H 0.3242 -0.0417 -0.0923 0.056 Uiso 1 1 calc R
H12C H 0.3402 -0.0295 -0.0197 0.056 Uiso 1 1 calc R
C13 C 0.40384(14) 0.0443(4) -0.14769(17) 0.0524(12) Uani 1 1 d .
H13A H 0.4190 -0.0374 -0.1501 0.079 Uiso 1 1 calc R
H13B H 0.4271 0.1090 -0.1574 0.079 Uiso 1 1 calc R
H13C H 0.3779 0.0485 -0.1784 0.079 Uiso 1 1 calc R
C14 C 0.38800(11) 0.2465(3) 0.15819(15) 0.0270(8) Uani 1 1 d .
H14A H 0.4169 0.2879 0.1420 0.032 Uiso 1 1 calc R
H14B H 0.3980 0.1766 0.1856 0.032 Uiso 1 1 calc R
C15 C 0.34652(13) 0.4543(3) 0.16063(18) 0.0387(9) Uani 1 1 d .
H15A H 0.3286 0.4303 0.1227 0.058 Uiso 1 1 calc R
H15B H 0.3754 0.4979 0.1479 0.058 Uiso 1 1 calc R
H15C H 0.3271 0.5092 0.1871 0.058 Uiso 1 1 calc R
C16 C 0.38662(13) 0.3757(4) 0.25767(17) 0.0426(10) Uani 1 1 d .
H16A H 0.3678 0.4344 0.2827 0.064 Uiso 1 1 calc R
H16B H 0.4166 0.4147 0.2457 0.064 Uiso 1 1 calc R
H16C H 0.3929 0.3013 0.2831 0.064 Uiso 1 1 calc R
C17 C 0.36163(11) -0.0452(3) 0.14802(15) 0.0247(8) Uani 1 1 d .
C18 C 0.34644(12) -0.1271(3) 0.19649(15) 0.0298(8) Uani 1 1 d .
H18A H 0.3162 -0.1170 0.2154 0.036 Uiso 1 1 calc R
C19 C 0.37665(14) -0.2240(3) 0.21640(17) 0.0364(9) Uani 1 1 d .
H19A H 0.3663 -0.2797 0.2485 0.044 Uiso 1 1 calc R
C20 C 0.42199(13) -0.2395(3) 0.18929(17) 0.0395(9) Uani 1 1 d .
H20A H 0.4422 -0.3044 0.2033 0.047 Uiso 1 1 calc R
C21 C 0.43673(12) -0.1573(3) 0.14121(18) 0.0377(9) Uani 1 1 d .
H21A H 0.4671 -0.1669 0.1227 0.045 Uiso 1 1 calc R
C22 C 0.40694(11) -0.0611(3) 0.12033(17) 0.0321(8) Uani 1 1 d .
H22A H 0.4172 -0.0067 0.0876 0.039 Uiso 1 1 calc R
C1S C 0.24141(12) 0.3205(3) 0.28774(16) 0.0257(8) Uani 1 1 d .
C2S C 0.26407(12) 0.1883(3) 0.29783(15) 0.0240(8) Uani 1 1 d .
O1 O 0.26423(8) 0.3891(2) 0.24624(11) 0.0315(6) Uani 1 1 d .
H1O H 0.2500 0.5000 0.2486 0.038 Uiso 1 2 d SR
O2 O 0.20535(8) 0.3521(2) 0.31740(11) 0.0392(6) Uani 1 1 d .
O3 O 0.23692(7) 0.11113(19) 0.32911(11) 0.0296(6) Uani 1 1 d .
H3O H 0.2500 0.0000 0.3296 0.035 Uiso 1 2 d SR
O4 O 0.30477(8) 0.1665(2) 0.27711(11) 0.0319(6) Uani 1 1 d .
C3S C 0.49195(11) 0.4332(3) -0.01129(17) 0.0246(8) Uani 1 1 d .
O5 O 0.49192(8) 0.4021(2) -0.06772(12) 0.0327(6) Uani 1 1 d .
O6 O 0.47980(7) 0.3621(2) 0.03688(11) 0.0297(6) Uani 1 1 d .
H6O H 0.4754 0.2885 0.0213 0.036 Uiso 1 1 d R
C4S C 0.50124(12) 0.0681(3) 0.01280(16) 0.0254(8) Uani 1 1 d .
O7 O 0.46536(7) 0.1388(2) -0.00044(11) 0.0292(6) Uani 1 1 d .
O8 O 0.53721(8) 0.1005(2) 0.04368(13) 0.0425(7) Uani 1 1 d .
O1W O 0.50949(10) 0.5329(3) -0.18453(12) 0.0582(8) Uani 1 1 d .
H1W1 H 0.5076 0.5032 -0.2253 0.070 Uiso 0.50 1 d PR
H2W1 H 0.4982 0.4878 -0.1508 0.070 Uiso 1 1 d R
H3W1 H 0.5234 0.6118 -0.1771 0.070 Uiso 0.50 1 d PR
O2W O 0.52127(10) 0.2268(3) 0.16250(15) 0.0751(10) Uani 1 1 d .
H1W2 H 0.5258 0.1788 0.1269 0.090 Uiso 1 1 d R
H2W2 H 0.5097 0.2039 0.2015 0.090 Uiso 1 1 d R
O3W O 0.4813(3) 0.0596(6) 0.2395(5) 0.110(4) Uani 0.50 1 d P
H1W3 H 0.4899 0.0793 0.2804 0.132 Uiso 1 1 d R

loop_
_atom_site_aniso_label
_atom_site_aniso_U_11
_atom_site_aniso_U_22
_atom_site_aniso_U_33
_atom_site_aniso_U_23
_atom_site_aniso_U_13
_atom_site_aniso_U_12
S1 0.0208(4) 0.0274(5) 0.0321(5) 0.0028(4) -0.0001(4) -0.0026(4)
S2 0.0201(4) 0.0623(7) 0.0301(5) 0.0001(5) -0.0015(4) 0.0076(5)
N1 0.0238(15) 0.0287(17) 0.0328(17) -0.0010(14) 0.0031(13) -0.0032(13)
N2 0.0241(15) 0.0389(18) 0.0238(16) 0.0031(14) -0.0031(12) 0.0111(14)
C1 0.0161(17) 0.0227(18) 0.033(2) 0.0007(16) 0.0001(14) 0.0035(14)
C2 0.0154(17) 0.0247(19) 0.035(2) 0.0008(18) -0.0001(14) -0.0014(15)
C3 0.0192(18) 0.028(2) 0.031(2) 0.0019(16) 0.0023(15) 0.0025(14)
C4 0.028(2) 0.039(2) 0.032(2) 0.0027(17) -0.0018(16) 0.0045(17)
C5 0.0196(18) 0.026(2) 0.028(2) -0.0004(16) -0.0023(15) 0.0012(14)
C6 0.0256(19) 0.025(2) 0.028(2) 0.0008(16) 0.0010(15) 0.0023(15)
C7 0.0225(19) 0.046(2) 0.040(2) 0.001(2) 0.0036(17) 0.0109(18)
C8 0.036(2) 0.041(2) 0.035(2) 0.002(2) -0.0055(18) 0.0163(18)
C9 0.047(2) 0.036(2) 0.032(2) 0.0093(19) 0.0026(18) 0.0087(19)
C10 0.029(2) 0.037(2) 0.035(2) 0.0038(18) 0.0080(17) -0.0016(17)
C11 0.0254(19) 0.031(2) 0.030(2) 0.0052(17) 0.0013(15) 0.0063(16)
C12 0.031(2) 0.034(2) 0.048(2) 0.0011(19) -0.0110(17) 0.0036(17)
C13 0.060(3) 0.067(3) 0.031(2) 0.003(2) 0.0075(19) 0.029(2)
C14 0.0208(17) 0.029(2) 0.031(2) 0.0031(17) 0.0003(15) 0.0003(16)
C15 0.042(2) 0.023(2) 0.051(2) 0.0014(18) 0.0053(18) -0.0032(17)
C16 0.040(2) 0.051(3) 0.037(2) -0.010(2) -0.0036(18) -0.012(2)
C17 0.031(2) 0.0184(18) 0.0253(19) -0.0023(15) -0.0014(15) -0.0024(15)
C18 0.037(2) 0.027(2) 0.025(2) -0.0067(17) 0.0057(16) -0.0030(17)
C19 0.058(3) 0.024(2) 0.028(2) -0.0023(17) -0.0014(18) 0.0029(19)
C20 0.050(2) 0.028(2) 0.041(2) -0.0030(19) -0.0105(19) 0.0080(19)
C21 0.029(2) 0.033(2) 0.050(3) -0.001(2) -0.0002(18) 0.0064(18)
C22 0.030(2) 0.029(2) 0.038(2) 0.0057(19) 0.0052(17) -0.0018(17)
C1S 0.030(2) 0.023(2) 0.024(2) -0.0041(16) -0.0013(16) -0.0037(16)
C2S 0.029(2) 0.025(2) 0.0188(19) -0.0045(16) 0.0003(15) -0.0028(15)
O1 0.0319(14) 0.0211(13) 0.0415(15) 0.0041(12) 0.0061(11) 0.0028(10)
O2 0.0398(15) 0.0303(15) 0.0475(16) 0.0004(12) 0.0173(13) 0.0034(12)
O3 0.0314(14) 0.0189(13) 0.0385(14) 0.0014(11) 0.0061(11) -0.0022(10)
O4 0.0298(14) 0.0264(14) 0.0395(15) 0.0005(11) 0.0063(11) -0.0020(11)
C3S 0.0170(18) 0.0247(19) 0.032(2) 0.0065(19) 0.0017(15) 0.0051(15)
O5 0.0372(14) 0.0311(15) 0.0299(15) -0.0045(12) 0.0025(11) 0.0010(11)
O6 0.0334(14) 0.0201(13) 0.0357(14) 0.0020(12) -0.0011(11) -0.0020(10)
C4S 0.0196(18) 0.0232(18) 0.033(2) 0.0010(17) 0.0031(16) 0.0003(17)
O7 0.0186(12) 0.0227(13) 0.0462(15) 0.0020(12) -0.0007(10) 0.0045(10)
O8 0.0285(14) 0.0333(16) 0.0656(18) -0.0120(13) -0.0179(13) 0.0032(11)
O1W 0.074(2) 0.0597(19) 0.0405(17) 0.0179(14) 0.0158(14) 0.0191(16)
O2W 0.094(2) 0.064(2) 0.067(2) -0.0165(18) -0.0131(18) 0.0116(18)
O3W 0.160(12) 0.097(5) 0.072(7) -0.005(5) 0.034(8) -0.024(5)

loop_
_atom_type_symbol
_atom_type_description
_atom_type_scat_dispersion_real
_atom_type_scat_dispersion_imag
_atom_type_scat_source
C C 0.0033 0.0016 'International Tables Vol C Tables 4.2.6.8 and 6.1.1.4'
H H 0.0000 0.0000 'International Tables Vol C Tables 4.2.6.8 and 6.1.1.4'
N N 0.0061 0.0033 'International Tables Vol C Tables 4.2.6.8 and 6.1.1.4'
S S 0.1246 0.1234 'International Tables Vol C Tables 4.2.6.8 and 6.1.1.4'
O O 0.0106 0.0060 'International Tables Vol C Tables 4.2.6.8 and 6.1.1.4'

loop_
_geom_angle_atom_site_label_1
_geom_angle_atom_site_label_2
_geom_angle_atom_site_label_3
_geom_angle
_geom_angle_site_symmetry_1
_geom_angle_site_symmetry_3
C1 S1 C17 99.50(14) . .
C4 S2 C5 100.56(16) . .
C15 N1 C16 110.0(3) . .
C15 N1 C14 112.2(2) . .
C16 N1 C14 110.5(2) . .
C15 N1 H1N 109.9 . .
C16 N1 H1N 102.4 . .
C14 N1 H1N 111.3 . .
C13 N2 C12 110.1(3) . .
C13 N2 C11 109.4(3) . .
C12 N2 C11 113.4(2) . .
C13 N2 H2N 105.4 . .
C12 N2 H2N 107.7 . .
C11 N2 H2N 110.6 . .
C2 C1 C14 121.1(3) . .
C2 C1 S1 122.2(3) . .
C14 C1 S1 116.7(2) . .
C1 C2 C3 127.8(3) . .
C1 C2 H2A 116.1 . .
C3 C2 H2A 116.1 . .
C4 C3 C2 123.8(3) . .
C4 C3 C11 117.5(3) . .
C2 C3 C11 118.4(3) . .
C3 C4 S2 124.9(3) . .
C3 C4 H4A 117.5 . .
S2 C4 H4A 117.5 . .
C10 C5 C6 119.2(3) . .
C10 C5 S2 123.3(2) . .
C6 C5 S2 117.5(2) . .
C7 C6 C5 120.1(3) . .
C7 C6 H6A 120.0 . .
C5 C6 H6A 120.0 . .
C8 C7 C6 120.3(3) . .
C8 C7 H7A 119.9 . .
C6 C7 H7A 119.9 . .
C9 C8 C7 120.0(3) . .
C9 C8 H8A 120.0 . .
C7 C8 H8A 120.0 . .
C8 C9 C10 120.3(3) . .
C8 C9 H9A 119.9 . .
C10 C9 H9A 119.9 . .
C9 C10 C5 120.2(3) . .
C9 C10 H10A 119.9 . .
C5 C10 H10A 119.9 . .
N2 C11 C3 113.9(3) . .
N2 C11 H11A 108.8 . .
C3 C11 H11A 108.8 . .
N2 C11 H11B 108.8 . .
C3 C11 H11B 108.8 . .
H11A C11 H11B 107.7 . .
N2 C12 H12A 109.5 . .
N2 C12 H12B 109.5 . .
H12A C12 H12B 109.5 . .
N2 C12 H12C 109.5 . .
H12A C12 H12C 109.5 . .
H12B C12 H12C 109.5 . .
N2 C13 H13A 109.5 . .
N2 C13 H13B 109.5 . .
H13A C13 H13B 109.5 . .
N2 C13 H13C 109.5 . .
H13A C13 H13C 109.5 . .
H13B C13 H13C 109.5 . .
C1 C14 N1 112.1(2) . .
C1 C14 H14A 109.2 . .
N1 C14 H14A 109.2 . .
C1 C14 H14B 109.2 . .
N1 C14 H14B 109.2 . .
H14A C14 H14B 107.9 . .
N1 C15 H15A 109.5 . .
N1 C15 H15B 109.5 . .
H15A C15 H15B 109.5 . .
N1 C15 H15C 109.5 . .
H15A C15 H15C 109.5 . .
H15B C15 H15C 109.5 . .
N1 C16 H16A 109.5 . .
N1 C16 H16B 109.5 . .
H16A C16 H16B 109.5 . .
N1 C16 H16C 109.5 . .
H16A C16 H16C 109.5 . .
H16B C16 H16C 109.5 . .
C18 C17 C22 119.7(3) . .
C18 C17 S1 117.8(3) . .
C22 C17 S1 122.3(3) . .
C19 C18 C17 119.4(3) . .
C19 C18 H18A 120.3 . .
C17 C18 H18A 120.3 . .
C18 C19 C20 121.1(3) . .
C18 C19 H19A 119.5 . .
C20 C19 H19A 119.5 . .
C21 C20 C19 119.0(3) . .
C21 C20 H20A 120.5 . .
C19 C20 H20A 120.5 . .
C22 C21 C20 120.7(3) . .
C22 C21 H21A 119.6 . .
C20 C21 H21A 119.6 . .
C21 C22 C17 120.1(3) . .
C21 C22 H22A 119.9 . .
C17 C22 H22A 119.9 . .
O2 C1S O1 125.7(3) . .
O2 C1S C2S 120.9(3) . .
O1 C1S C2S 113.4(3) . .
O4 C2S O3 126.5(3) . .
O4 C2S C1S 119.7(3) . .
O3 C2S C1S 113.7(3) . .
C1S O1 H1O 110.5 . .
C2S O3 H3O 115.9 . .
O5 C3S O6 125.7(3) . .
O5 C3S C3S 122.4(4) . 5_665
O6 C3S C3S 111.8(4) . 5_665
C3S O6 H6O 106.1 . .
O8 C4S O7 125.5(3) . .
O8 C4S C4S 118.3(4) . 5_655
O7 C4S C4S 116.2(4) . 5_655
H1W1 O1W H2W1 121.2 . .
H1W1 O1W H3W1 119.4 . .
H2W1 O1W H3W1 119.4 . .
H1W2 O2W H2W2 128.9 . .
O3W O3W H1W3 52.8 3_655 .

loop_
_geom_bond_atom_site_label_1
_geom_bond_atom_site_label_2
_geom_bond_distance
_geom_bond_site_symmetry_2
S1 C1 1.775(3) .
S1 C17 1.781(3) .
S2 C4 1.742(3) .
S2 C5 1.773(3) .
N1 C15 1.478(4) .
N1 C16 1.495(4) .
N1 C14 1.504(4) .
N1 H1N 0.9000 .
N2 C13 1.487(4) .
N2 C12 1.493(4) .
N2 C11 1.504(4) .
N2 H2N 0.9001 .
C1 C2 1.331(4) .
C1 C14 1.501(4) .
C2 C3 1.464(4) .
C2 H2A 0.9300 .
C3 C4 1.350(4) .
C3 C11 1.507(4) .
C4 H4A 0.9300 .
C5 C10 1.383(4) .
C5 C6 1.385(4) .
C6 C7 1.376(4) .
C6 H6A 0.9300 .
C7 C8 1.372(5) .
C7 H7A 0.9300 .
C8 C9 1.370(5) .
C8 H8A 0.9300 .
C9 C10 1.375(5) .
C9 H9A 0.9300 .
C10 H10A 0.9300 .
C11 H11A 0.9700 .
C11 H11B 0.9700 .
C12 H12A 0.9600 .
C12 H12B 0.9600 .
C12 H12C 0.9600 .
C13 H13A 0.9600 .
C13 H13B 0.9600 .
C13 H13C 0.9600 .
C14 H14A 0.9700 .
C14 H14B 0.9700 .
C15 H15A 0.9600 .
C15 H15B 0.9600 .
C15 H15C 0.9600 .
C16 H16A 0.9600 .
C16 H16B 0.9600 .
C16 H16C 0.9600 .
C17 C18 1.387(4) .
C17 C22 1.390(4) .
C18 C19 1.384(4) .
C18 H18A 0.9300 .
C19 C20 1.385(5) .
C19 H19A 0.9300 .
C20 C21 1.380(5) .
C20 H20A 0.9300 .
C21 C22 1.377(4) .
C21 H21A 0.9300 .
C22 H22A 0.9300 .
C1S O2 1.218(4) .
C1S O1 1.287(4) .
C1S C2S 1.544(4) .
C2S O4 1.228(3) .
C2S O3 1.282(4) .
O1 H1O 1.2358 .
O3 H3O 1.2272 .
C3S O5 1.210(4) .
C3S O6 1.290(4) .
C3S C3S 1.551(7) 5_665
O6 H6O 0.8500 .
C4S O8 1.231(4) .
C4S O7 1.273(4) .
C4S C4S 1.532(6) 5_655
O1W H1W1 0.8999 .
O1W H2W1 0.9000 .
O1W H3W1 0.9300 .
O2W H1W2 0.8999 .
O2W H2W2 0.9002 .
O3W O3W 1.123(15) 3_655
O3W H1W3 0.8998 .

loop_
_geom_hbond_atom_site_label_D
_geom_hbond_atom_site_label_H
_geom_hbond_atom_site_label_A
_geom_hbond_site_symmetry_A
_geom_hbond_distance_DH
_geom_hbond_distance_HA
_geom_hbond_distance_DA
_geom_hbond_angle_DHA
N1 H1N O4 1_555 0.90 2.09 2.880(4) 146
N1 H1N O1 1_555 0.90 2.20 2.867(4) 131
N2 H2N O7 1_555 0.90 2.07 2.900(4) 153
N2 H2N O8 5_655 0.90 2.24 2.884(4) 128
O1 H1O O1 2_565 1.24 1.24 2.470(4) 176
O3 H3O O3 2_555 1.23 1.23 2.455(4) 179
O6 H6O O7 1_555 0.85 1.66 2.510(4) 173
O1W H1W1 O1W 3_654 0.90 1.94 2.753(5) 149
O1W H2W1 O5 1_555 0.90 1.95 2.820(5) 163
O1W H3W1 O2W 5_665 0.93 2.13 2.713(5) 120
O2W H2W2 O3W 1_555 0.90 1.88 2.620(5) 138
O2W H2W2 O3W 3_655 0.90 1.96 2.684(5) 136
O3W H1W3 O2W 3_655 0.90 1.98 2.684(5) 134

loop_
_geom_torsion_atom_site_label_1
_geom_torsion_atom_site_label_2
_geom_torsion_atom_site_label_3
_geom_torsion_atom_site_label_4
_geom_torsion
C17 S1 C1 C2 122.1(3)
C17 S1 C1 C14 -59.9(3)
C14 C1 C2 C3 -173.7(3)
S1 C1 C2 C3 4.2(5)
C1 C2 C3 C4 55.6(5)
C1 C2 C3 C11 -131.5(3)
C2 C3 C4 S2 -2.8(5)
C11 C3 C4 S2 -175.8(2)
C5 S2 C4 C3 152.0(3)
C4 S2 C5 C10 -30.2(3)
C4 S2 C5 C6 151.5(3)
C10 C5 C6 C7 1.9(5)
S2 C5 C6 C7 -179.8(3)
C5 C6 C7 C8 -1.1(5)
C6 C7 C8 C9 -0.3(5)
C7 C8 C9 C10 0.9(6)
C8 C9 C10 C5 -0.1(5)
C6 C5 C10 C9 -1.3(5)
S2 C5 C10 C9 -179.5(3)
C13 N2 C11 C3 172.4(3)
C12 N2 C11 C3 49.1(4)
C4 C3 C11 N2 -109.6(3)
C2 C3 C11 N2 77.1(4)
C2 C1 C14 N1 95.7(3)
S1 C1 C14 N1 -82.3(3)
C15 N1 C14 C1 -63.8(3)
C16 N1 C14 C1 173.0(3)
C1 S1 C17 C18 146.0(3)
C1 S1 C17 C22 -39.7(3)
C22 C17 C18 C19 -0.3(5)
S1 C17 C18 C19 174.2(2)
C17 C18 C19 C20 0.8(5)
C18 C19 C20 C21 -0.7(5)
C19 C20 C21 C22 0.0(5)
C20 C21 C22 C17 0.5(5)
C18 C17 C22 C21 -0.4(5)
S1 C17 C22 C21 -174.6(3)
O2 C1S C2S O4 -166.6(3)
O1 C1S C2S O4 13.4(4)
O2 C1S C2S O3 12.6(4)
O1 C1S C2S O3 -167.4(3)
